data_4322433
loop_
_publ_author_name
'Christopher G. Pernin'
'James A. Ibers'

_publ_section_title
;
 Bis(cyclopentadienyl)yttrium Complexes of the Ligand [N(QPPh2)2]- (Q = S,
 Se): Synthesis, Structure, and NMR Properties of Cp2Y[\h3-N(QPPh2)2]
;
_journal_name_full 'Inorganic Chemistry'
_journal_page_first 5478
_journal_page_last 5483
_journal_paper_doi 10.1021/ic990602n
_journal_volume 38
_journal_year 1999
_chemical_formula_sum 'C34 H30 N P2 Se2 Y'
_chemical_formula_weight 761.36
_chemical_name_systematic
; 
 ? 
;
_space_group_IT_number 2
_symmetry_cell_setting triclinic
_symmetry_space_group_name_Hall '-P 1'
_symmetry_space_group_name_H-M 'P -1'
_atom_sites_solution_hydrogens geom
_atom_sites_solution_primary direct
_atom_sites_solution_secondary difmap
_audit_creation_method SHELXL-97
_cell_angle_alpha 88.024(9)
_cell_angle_beta 87.380(9)
_cell_angle_gamma 69.137(9)
_cell_formula_units_Z 2
_cell_length_a 9.745(5)
_cell_length_b 12.222(6)
_cell_length_c 13.930(7)
_cell_measurement_temperature 153(2)
_cell_measurement_theta_max 28.34
_cell_measurement_theta_min 1.46
_cell_volume 1548.4(14)
_computing_cell_refinement 'SAINT-Plus version 5.101 (Bruker, 1997)'
_computing_data_collection 'SMART version 5.101 (Bruker, 1997)'
_computing_data_reduction 'SAINT-Plus version 5.101 (Bruker, 1997)'
_computing_molecular_graphics 'SHELXTL-97 (Sheldrick, 1997)'
_computing_publication_material 'SHELXTL-97 (Sheldrick, 1997)'
_computing_structure_refinement 'SHELXL-97 (Sheldrick, 1997)'
_computing_structure_solution 'SHELXS-97 (Sheldrick, 1990)'
_diffrn_ambient_temperature 153(2)
_diffrn_measured_fraction_theta_full 0.885
_diffrn_measured_fraction_theta_max 0.885
_diffrn_measurement_device_type 'Bruker Smart 1000 CCD'
_diffrn_measurement_method /w
_diffrn_radiation_monochromator graphite
_diffrn_radiation_source 'fine-focus sealed tube'
_diffrn_radiation_type MoK\a
_diffrn_radiation_wavelength 0.71073
_diffrn_reflns_av_R_equivalents 0.0533
_diffrn_reflns_av_sigmaI/netI 0.1019
_diffrn_reflns_limit_h_max 11
_diffrn_reflns_limit_h_min -12
_diffrn_reflns_limit_k_max 16
_diffrn_reflns_limit_k_min -15
_diffrn_reflns_limit_l_max 17
_diffrn_reflns_limit_l_min -18
_diffrn_reflns_number 9692
_diffrn_reflns_theta_full 28.34
_diffrn_reflns_theta_max 28.34
_diffrn_reflns_theta_min 1.46
_diffrn_standards_decay_% <2
_exptl_absorpt_coefficient_mu 4.362
_exptl_absorpt_correction_type numerical
_exptl_absorpt_process_details 'face-indexed (Sheldrick, 1997)'
_exptl_crystal_colour 'clear, colorless'
_exptl_crystal_density_diffrn 1.633
_exptl_crystal_density_method 'not measured'
_exptl_crystal_description plate
_exptl_crystal_F_000 756
_refine_diff_density_max 1.429
_refine_diff_density_min -1.661
_refine_diff_density_rms 0.173
_refine_ls_extinction_method none
_refine_ls_goodness_of_fit_ref 1.158
_refine_ls_hydrogen_treatment mixed
_refine_ls_matrix_type full
_refine_ls_number_parameters 361
_refine_ls_number_reflns 6839
_refine_ls_number_restraints 0
_refine_ls_restrained_S_all 1.158
_refine_ls_R_factor_all 0.0926
_refine_ls_R_factor_gt 0.0563
_refine_ls_shift/su_max 0.026
_refine_ls_shift/su_mean 0.002
_refine_ls_structure_factor_coef Fsqd
_refine_ls_weighting_details
; calc 
 [1.00000+0.00000exp(0.00(sin\q/\l)^2^)]/ 
   [\s^2^(Fo^2^)+0.0000+0.0000*P+(0.0400P)^2^+0.0000sin\q/\l] 
 where P = 1.00000Fo^2^ + 0.00000Fc^2^ 
;
_refine_ls_weighting_scheme calc
_refine_ls_wR_factor_gt 0.1209
_refine_ls_wR_factor_ref 0.1274
_reflns_number_gt 4324
_reflns_number_total 6839
_reflns_threshold_expression >2sigma(I)
_cod_data_source_file ic990602n_2.cif
_cod_data_source_block Cp2Y[N(SePPh2)2]
_cod_database_code 4322433

loop_
_symmetry_equiv_pos_as_xyz
'x, y, z'
'-x, -y, -z'

loop_
_atom_site_label
_atom_site_type_symbol
_atom_site_fract_x
_atom_site_fract_y
_atom_site_fract_z
_atom_site_U_iso_or_equiv
_atom_site_adp_type
_atom_site_occupancy
_atom_site_symmetry_multiplicity
_atom_site_calc_flag
_atom_site_refinement_flags
_atom_site_disorder_assembly
_atom_site_disorder_group
N1 N 0.8359(5) 0.7856(4) 0.2638(3) 0.0196(11) Uani 1 1 d . . .
Y1 Y 0.71149(6) 0.67627(5) 0.36178(4) 0.02101(15) Uani 1 1 d . . .
Se1 Se 1.02587(7) 0.63564(5) 0.41650(4) 0.02797(17) Uani 1 1 d . . .
Se2 Se 0.51510(7) 0.85705(6) 0.22289(4) 0.02691(17) Uani 1 1 d . . .
P1 P 1.00115(17) 0.76041(13) 0.30063(11) 0.0215(3) Uani 1 1 d . . .
P2 P 0.72505(16) 0.86799(13) 0.18429(10) 0.0202(3) Uani 1 1 d . . .
C1 C 0.5046(7) 0.8269(6) 0.4746(4) 0.0348(17) Uani 1 1 d . . .
H1A H 0.4392 0.8955 0.4446 0.042 Uiso 1 1 calc R . .
C2 C 0.4851(7) 0.7200(6) 0.4861(5) 0.0367(17) Uani 1 1 d . . .
H2A H 0.4042 0.7025 0.4646 0.044 Uiso 1 1 calc R . .
C3 C 0.6035(8) 0.6430(6) 0.5344(4) 0.0386(18) Uani 1 1 d . . .
H3A H 0.6163 0.5643 0.5522 0.046 Uiso 1 1 calc R . .
C4 C 0.7013(8) 0.7002(6) 0.5528(4) 0.0390(18) Uani 1 1 d . . .
H4A H 0.7920 0.6683 0.5842 0.047 Uiso 1 1 calc R . .
C5 C 0.6368(8) 0.8152(6) 0.5148(4) 0.0370(17) Uani 1 1 d . . .
H5A H 0.6776 0.8750 0.5166 0.044 Uiso 1 1 calc R . .
C6 C 0.7026(8) 0.5504(6) 0.2112(5) 0.0379(18) Uani 1 1 d . . .
H6A H 0.6776 0.5907 0.1513 0.045 Uiso 1 1 calc R . .
C7 C 0.6037(8) 0.5338(7) 0.2794(6) 0.052(2) Uani 1 1 d . . .
H7A H 0.4997 0.5617 0.2760 0.062 Uiso 1 1 calc R . .
C8 C 0.6879(10) 0.4671(6) 0.3549(5) 0.050(2) Uani 1 1 d . . .
H8A H 0.6506 0.4398 0.4113 0.060 Uiso 1 1 calc R . .
C9 C 0.8340(8) 0.4484(6) 0.3328(5) 0.0363(17) Uani 1 1 d . . .
H9A H 0.9143 0.4076 0.3721 0.044 Uiso 1 1 calc R . .
C10 C 0.8432(8) 0.4992(5) 0.2439(4) 0.0313(15) Uani 1 1 d . . .
H10A H 0.9309 0.4990 0.2111 0.038 Uiso 1 1 calc R . .
C11 C 1.0171(6) 0.8953(5) 0.3384(4) 0.0217(13) Uani 1 1 d . . .
C12 C 1.1499(6) 0.9139(5) 0.3312(4) 0.0255(14) Uani 1 1 d . . .
H12A H 1.2364 0.8533 0.3091 0.031 Uiso 1 1 calc R . .
C13 C 1.1564(7) 1.0215(5) 0.3563(4) 0.0288(15) Uani 1 1 d . . .
H13A H 1.2463 1.0353 0.3488 0.035 Uiso 1 1 calc R . .
C14 C 1.0320(7) 1.1076(5) 0.3922(4) 0.0306(15) Uani 1 1 d . . .
H14A H 1.0367 1.1806 0.4097 0.037 Uiso 1 1 calc R . .
C15 C 0.8994(7) 1.0886(5) 0.4030(4) 0.0266(14) Uani 1 1 d . . .
H15A H 0.8141 1.1480 0.4282 0.032 Uiso 1 1 calc R . .
C16 C 0.8929(7) 0.9819(5) 0.3765(4) 0.0246(13) Uani 1 1 d . . .
H16A H 0.8031 0.9681 0.3845 0.030 Uiso 1 1 calc R . .
C17 C 1.1412(6) 0.7019(6) 0.2063(4) 0.0286(15) Uani 1 1 d . . .
C18 C 1.2005(7) 0.5793(6) 0.1951(5) 0.0340(16) Uani 1 1 d . . .
H18A H 1.1778 0.5284 0.2411 0.041 Uiso 1 1 calc R . .
C19 C 1.2938(8) 0.5341(7) 0.1146(6) 0.051(2) Uani 1 1 d . . .
H19A H 1.3331 0.4519 0.1053 0.061 Uiso 1 1 calc R . .
C20 C 1.3284(8) 0.6080(8) 0.0494(6) 0.054(2) Uani 1 1 d . . .
H20A H 1.3882 0.5773 -0.0061 0.065 Uiso 1 1 calc R . .
C21 C 1.2775(7) 0.7244(7) 0.0644(5) 0.045(2) Uani 1 1 d . . .
H21A H 1.3076 0.7739 0.0211 0.054 Uiso 1 1 calc R . .
C22 C 1.1818(7) 0.7742(7) 0.1417(4) 0.0362(17) Uani 1 1 d . . .
H22A H 1.1452 0.8566 0.1498 0.043 Uiso 1 1 calc R . .
C23 C 0.7207(7) 1.0162(5) 0.1836(4) 0.0254(14) Uani 1 1 d . . .
C24 C 0.8378(7) 1.0420(6) 0.1372(5) 0.0335(16) Uani 1 1 d . . .
H24A H 0.9110 0.9836 0.1010 0.040 Uiso 1 1 calc R . .
C25 C 0.8461(8) 1.1529(6) 0.1445(5) 0.0405(18) Uani 1 1 d . . .
H25A H 0.9266 1.1697 0.1154 0.049 Uiso 1 1 calc R . .
C26 C 0.7370(9) 1.2374(6) 0.1941(5) 0.047(2) Uani 1 1 d . . .
H26A H 0.7423 1.3132 0.1980 0.056 Uiso 1 1 calc R . .
C27 C 0.6204(9) 1.2157(6) 0.2382(5) 0.0425(19) Uani 1 1 d . . .
H27A H 0.5463 1.2757 0.2724 0.051 Uiso 1 1 calc R . .
C28 C 0.6115(7) 1.1041(5) 0.2324(4) 0.0307(15) Uani 1 1 d . . .
H28A H 0.5303 1.0888 0.2620 0.037 Uiso 1 1 calc R . .
C29 C 0.7828(6) 0.8167(5) 0.0639(4) 0.0197(12) Uani 1 1 d . . .
C30 C 0.8845(7) 0.7067(5) 0.0448(4) 0.0275(14) Uani 1 1 d . . .
H30A H 0.9318 0.6571 0.0967 0.033 Uiso 1 1 calc R . .
C31 C 0.9185(7) 0.6677(5) -0.0473(4) 0.0322(16) Uani 1 1 d . . .
H31A H 0.9887 0.5919 -0.0590 0.039 Uiso 1 1 calc R . .
C32 C 0.8503(7) 0.7391(6) -0.1233(5) 0.0343(16) Uani 1 1 d . . .
H32A H 0.8734 0.7120 -0.1872 0.041 Uiso 1 1 calc R . .
C33 C 0.7480(7) 0.8505(6) -0.1065(4) 0.0328(16) Uani 1 1 d . . .
H33A H 0.7010 0.8996 -0.1587 0.039 Uiso 1 1 calc R . .
C34 C 0.7157(7) 0.8888(6) -0.0135(4) 0.0284(14) Uani 1 1 d . . .
H34A H 0.6469 0.9652 -0.0018 0.034 Uiso 1 1 calc R . .

loop_
_atom_site_aniso_label
_atom_site_aniso_U_11
_atom_site_aniso_U_22
_atom_site_aniso_U_33
_atom_site_aniso_U_23
_atom_site_aniso_U_13
_atom_site_aniso_U_12
N1 0.021(3) 0.019(3) 0.018(2) 0.002(2) 0.002(2) -0.007(2)
Y1 0.0225(3) 0.0169(3) 0.0227(3) -0.0005(2) 0.0004(2) -0.0060(2)
Se1 0.0277(4) 0.0233(3) 0.0304(4) 0.0048(3) -0.0081(3) -0.0056(3)
Se2 0.0191(3) 0.0260(3) 0.0334(4) 0.0044(3) -0.0018(3) -0.0056(3)
P1 0.0197(8) 0.0201(8) 0.0237(8) -0.0015(6) -0.0023(6) -0.0057(7)
P2 0.0204(8) 0.0156(7) 0.0226(8) -0.0008(6) -0.0014(6) -0.0039(6)
C1 0.035(4) 0.033(4) 0.023(3) -0.008(3) 0.006(3) 0.004(3)
C2 0.028(4) 0.043(4) 0.039(4) -0.016(3) 0.011(3) -0.013(3)
C3 0.051(5) 0.028(4) 0.030(4) -0.002(3) 0.013(3) -0.007(3)
C4 0.032(4) 0.050(5) 0.024(4) -0.002(3) -0.004(3) -0.001(4)
C5 0.046(4) 0.040(4) 0.029(4) -0.008(3) 0.008(3) -0.021(4)
C6 0.055(5) 0.028(4) 0.029(4) -0.010(3) -0.013(4) -0.011(3)
C7 0.035(4) 0.045(5) 0.083(6) -0.026(5) 0.000(4) -0.020(4)
C8 0.094(7) 0.032(4) 0.035(4) -0.010(3) 0.019(4) -0.038(4)
C9 0.045(4) 0.022(3) 0.039(4) -0.002(3) -0.013(3) -0.006(3)
C10 0.042(4) 0.020(3) 0.030(4) -0.017(3) 0.012(3) -0.009(3)
C11 0.020(3) 0.022(3) 0.023(3) 0.000(2) -0.003(2) -0.006(3)
C12 0.020(3) 0.028(3) 0.029(3) -0.003(3) 0.000(3) -0.009(3)
C13 0.032(4) 0.033(4) 0.028(3) -0.003(3) -0.001(3) -0.019(3)
C14 0.042(4) 0.025(3) 0.029(3) 0.003(3) -0.014(3) -0.016(3)
C15 0.022(3) 0.030(3) 0.026(3) -0.003(3) 0.001(3) -0.008(3)
C16 0.023(3) 0.023(3) 0.027(3) -0.001(3) -0.005(3) -0.007(3)
C17 0.021(3) 0.036(4) 0.025(3) -0.005(3) -0.006(3) -0.005(3)
C18 0.024(4) 0.030(4) 0.045(4) -0.012(3) 0.000(3) -0.006(3)
C19 0.031(4) 0.045(5) 0.065(5) -0.027(4) -0.002(4) 0.002(4)
C20 0.040(5) 0.071(6) 0.040(5) -0.017(4) 0.009(4) -0.005(4)
C21 0.027(4) 0.067(6) 0.031(4) -0.002(4) 0.002(3) -0.006(4)
C22 0.028(4) 0.052(5) 0.027(4) -0.006(3) -0.005(3) -0.012(3)
C23 0.031(4) 0.023(3) 0.023(3) 0.002(3) -0.006(3) -0.010(3)
C24 0.040(4) 0.029(4) 0.037(4) 0.000(3) -0.009(3) -0.017(3)
C25 0.056(5) 0.031(4) 0.047(4) 0.010(3) -0.017(4) -0.030(4)
C26 0.080(6) 0.024(4) 0.042(4) 0.006(3) -0.025(4) -0.023(4)
C27 0.057(5) 0.026(4) 0.040(4) -0.006(3) -0.011(4) -0.008(4)
C28 0.035(4) 0.017(3) 0.039(4) -0.002(3) -0.007(3) -0.008(3)
C29 0.019(3) 0.018(3) 0.024(3) -0.001(2) -0.001(2) -0.008(2)
C30 0.029(4) 0.023(3) 0.026(3) 0.005(3) -0.008(3) -0.003(3)
C31 0.040(4) 0.023(3) 0.028(4) -0.006(3) 0.002(3) -0.004(3)
C32 0.039(4) 0.037(4) 0.026(3) -0.005(3) -0.002(3) -0.011(3)
C33 0.033(4) 0.035(4) 0.028(4) 0.005(3) -0.003(3) -0.010(3)
C34 0.032(4) 0.030(3) 0.022(3) 0.002(3) 0.000(3) -0.009(3)

loop_
_atom_type_symbol
_atom_type_description
_atom_type_scat_dispersion_real
_atom_type_scat_dispersion_imag
_atom_type_scat_source
C C 0.0033 0.0016 'International Tables Vol C Tables 4.2.6.8 and 6.1.1.4'
H H 0.0000 0.0000 'International Tables Vol C Tables 4.2.6.8 and 6.1.1.4'
N N 0.0061 0.0033 'International Tables Vol C Tables 4.2.6.8 and 6.1.1.4'
P P 0.1023 0.0942 'International Tables Vol C Tables 4.2.6.8 and 6.1.1.4'
Se Se -0.0929 2.2259 'International Tables Vol C Tables 4.2.6.8 and 6.1.1.4'
Y Y -2.7962 3.5667 'International Tables Vol C Tables 4.2.6.8 and 6.1.1.4'

loop_
_geom_angle_atom_site_label_1
_geom_angle_atom_site_label_2
_geom_angle_atom_site_label_3
_geom_angle
_geom_angle_site_symmetry_1
_geom_angle_site_symmetry_3
_geom_angle_publ_flag
P2 N1 P1 138.6(3) . . ?
P2 N1 Y1 110.1(2) . . ?
P1 N1 Y1 111.1(2) . . ?
N1 Y1 Se1 64.96(11) . . ?
N1 Y1 Se2 65.20(11) . . ?
Se1 Y1 Se2 129.54(3) . . ?
N1 Y1 P2 26.99(11) . . ?
Se1 Y1 P2 91.94(4) . . ?
Se2 Y1 P2 38.47(4) . . ?
N1 Y1 P1 26.62(11) . . ?
Se1 Y1 P1 38.35(4) . . ?
Se2 Y1 P1 91.49(4) . . ?
P2 Y1 P1 53.58(4) . . ?
P1 Se1 Y1 79.55(5) . . ?
P2 Se2 Y1 79.02(5) . . ?
N1 P1 C11 109.9(3) . . ?
N1 P1 C17 112.2(2) . . ?
C11 P1 C17 107.0(3) . . ?
N1 P1 Se1 104.33(17) . . ?
C11 P1 Se1 112.59(19) . . ?
C17 P1 Se1 110.9(2) . . ?
N1 P1 Y1 42.26(16) . . ?
C11 P1 Y1 124.0(2) . . ?
C17 P1 Y1 127.6(2) . . ?
Se1 P1 Y1 62.10(5) . . ?
N1 P2 C23 112.0(3) . . ?
N1 P2 C29 111.5(2) . . ?
C23 P2 C29 105.6(3) . . ?
N1 P2 Se2 104.90(18) . . ?
C23 P2 Se2 112.1(2) . . ?
C29 P2 Se2 110.81(19) . . ?
N1 P2 Y1 42.89(17) . . ?
C23 P2 Y1 133.3(2) . . ?
C29 P2 Y1 119.86(19) . . ?
Se2 P2 Y1 62.52(4) . . ?
C5 C1 C2 107.5(6) . . ?
C1 C2 C3 108.5(6) . . ?
C2 C3 C4 109.0(6) . . ?
C3 C4 C5 105.7(6) . . ?
C1 C5 C4 109.3(7) . . ?
C10 C6 C7 109.2(6) . . ?
C6 C7 C8 106.4(7) . . ?
C9 C8 C7 108.2(7) . . ?
C8 C9 C10 108.2(6) . . ?
C6 C10 C9 107.9(6) . . ?
C12 C11 C16 119.5(5) . . ?
C12 C11 P1 121.8(4) . . ?
C16 C11 P1 118.7(5) . . ?
C11 C12 C13 120.2(6) . . ?
C14 C13 C12 119.8(6) . . ?
C13 C14 C15 120.6(6) . . ?
C16 C15 C14 119.4(6) . . ?
C15 C16 C11 120.4(6) . . ?
C22 C17 C18 119.8(6) . . ?
C22 C17 P1 121.8(5) . . ?
C18 C17 P1 118.2(5) . . ?
C19 C18 C17 118.6(7) . . ?
C20 C19 C18 120.4(7) . . ?
C21 C20 C19 119.9(7) . . ?
C20 C21 C22 122.0(8) . . ?
C17 C22 C21 119.0(7) . . ?
C28 C23 C24 119.0(6) . . ?
C28 C23 P2 122.1(5) . . ?
C24 C23 P2 118.8(5) . . ?
C25 C24 C23 120.1(7) . . ?
C26 C25 C24 119.3(7) . . ?
C25 C26 C27 121.9(7) . . ?
C26 C27 C28 119.4(7) . . ?
C23 C28 C27 120.2(7) . . ?
C30 C29 C34 118.4(5) . . ?
C30 C29 P2 122.9(4) . . ?
C34 C29 P2 118.5(4) . . ?
C31 C30 C29 121.3(5) . . ?
C30 C31 C32 119.8(6) . . ?
C31 C32 C33 120.3(6) . . ?
C34 C33 C32 119.3(6) . . ?
C33 C34 C29 120.9(6) . . ?

loop_
_geom_bond_atom_site_label_1
_geom_bond_atom_site_label_2
_geom_bond_distance
_geom_bond_site_symmetry_2
_geom_bond_publ_flag
N1 P2 1.633(5) . ?
N1 P1 1.632(5) . ?
N1 Y1 2.449(5) . ?
Y1 Se1 3.0524(18) . ?
Y1 Se2 3.0528(13) . ?
Y1 P2 3.378(2) . ?
Y1 P1 3.397(2) . ?
Se1 P1 2.1432(18) . ?
Se2 P2 2.1406(19) . ?
P1 C11 1.808(6) . ?
P1 C17 1.819(6) . ?
P2 C23 1.797(6) . ?
P2 C29 1.805(6) . ?
C1 C5 1.387(9) . ?
C1 C2 1.389(9) . ?
C2 C3 1.386(9) . ?
C3 C4 1.405(10) . ?
C4 C5 1.413(9) . ?
C6 C10 1.380(9) . ?
C6 C7 1.384(10) . ?
C7 C8 1.410(11) . ?
C8 C9 1.381(10) . ?
C9 C10 1.379(9) . ?
C11 C12 1.390(8) . ?
C11 C16 1.390(8) . ?
C12 C13 1.396(8) . ?
C13 C14 1.378(8) . ?
C14 C15 1.393(8) . ?
C15 C16 1.391(8) . ?
C17 C22 1.380(9) . ?
C17 C18 1.413(9) . ?
C18 C19 1.408(9) . ?
C19 C20 1.374(11) . ?
C20 C21 1.349(11) . ?
C21 C22 1.396(9) . ?
C23 C28 1.385(8) . ?
C23 C24 1.411(9) . ?
C24 C25 1.395(9) . ?
C25 C26 1.368(10) . ?
C26 C27 1.371(10) . ?
C27 C28 1.403(9) . ?
C29 C30 1.383(8) . ?
C29 C34 1.399(8) . ?
C30 C31 1.369(8) . ?
C31 C32 1.382(8) . ?
C32 C33 1.391(9) . ?
C33 C34 1.377(8) . ?
